data_7243066
loop_
_publ_author_name
'Kumar, Vipin B.'
'Fleming, Cassandra L.'
'Murali, Sai Shruthi'
'Hume, Paul A.'
'Davis, Nathaniel J. L. K.'
'S\"ohnel, Tilo'
'Leitao, Erin M.'

_publ_section_title
;
 The photophysical properties of naphthalene bridged disilanes
;
_journal_issue 35
_journal_name_full 'RSC Advances'
_journal_page_first 21343
_journal_page_last 21350
_journal_paper_doi 10.1039/D1RA02961D
_journal_volume 11
_journal_year 2021
_chemical_absolute_configuration ad
_chemical_formula_moiety 'C24 H22 Si2'
_chemical_formula_sum 'C24 H22 Si2'
_chemical_formula_weight 366.59
_space_group_crystal_system orthorhombic
_space_group_IT_number 19
_space_group_name_Hall 'P 2ac 2ab'
_space_group_name_H-M_alt 'P 21 21 21'
_atom_sites_solution_hydrogens geom
_audit_creation_date 2021-02-04
_audit_creation_method
;
Olex2 1.3
(compiled 2020.11.12 svn.r5f609507 for OlexSys, GUI svn.r6226)
;
_audit_update_record
;
2021-02-04 deposited with the CCDC.	2021-06-08 downloaded from the CCDC.
;
_cell_angle_alpha 90
_cell_angle_beta 90
_cell_angle_gamma 90
_cell_formula_units_Z 8
_cell_length_a 7.7979(2)
_cell_length_b 36.7369(6)
_cell_length_c 14.1416(2)
_cell_measurement_reflns_used 10911
_cell_measurement_temperature 100.7(7)
_cell_measurement_theta_max 74.1310
_cell_measurement_theta_min 3.3590
_cell_volume 4051.15(14)
_computing_cell_refinement 'CrysAlisPro 1.171.40.53 (Rigaku OD, 2019)'
_computing_data_collection 'CrysAlisPro 1.171.40.53 (Rigaku OD, 2019)'
_computing_data_reduction 'CrysAlisPro 1.171.40.53 (Rigaku OD, 2019)'
_computing_molecular_graphics 'Olex2 1.3 (Dolomanov et al., 2009)'
_computing_publication_material 'Olex2 1.3 (Dolomanov et al., 2009)'
_computing_structure_refinement 'SHELXL 2018/3 (Sheldrick, 2015)'
_computing_structure_solution 'SHELXT 2014/5 (Sheldrick, 2014)'
_diffrn_ambient_environment N~2~
_diffrn_ambient_temperature 100.7(7)
_diffrn_detector 'CCD plate'
_diffrn_detector_area_resol_mean 5.8140
_diffrn_detector_type 'Pilatus 200K'
_diffrn_measured_fraction_theta_full 0.999
_diffrn_measured_fraction_theta_max 0.999
_diffrn_measurement_details
;
List of Runs (angles in degrees, time in seconds):

  # Type    Start    End  Width  t~exp~   \w     \q     \k     \f   Frames
#--------------------------------------------------------------------------
  1  \w     11.00  85.00   0.50    0.60    --   47.48 -99.00-150.00  148
  2  \w     56.00 105.00   0.50    2.50    --  101.53-126.00-158.00   98
  3  \w    103.00 128.00   0.50    2.50    --  101.53 -77.00-180.00   50
  4  \w     86.00 112.00   0.50    2.50    --  101.53 -30.00-120.00   52
  5  \w     35.00  74.00   0.50    0.60    --   47.48-125.00 -60.00   78
  6  \w     22.00  80.00   0.50    2.50    --  101.53 -94.00   0.00  116
  7  \w     26.00 110.00   0.50    2.50    --  101.53 -94.00  60.00  168
  8  \w     28.00 129.00   0.50    2.50    --  101.53 -77.00  60.00  202
  9  \w     29.00  97.00   0.50    2.50    --  101.53 -77.00-180.00  136
 10  \w    124.00 173.00   0.50    2.50    --  101.53 111.00  90.00   98
 11  \w    129.00 158.00   0.50    2.50    --  101.53 111.00 -30.00   58
 12  \w     99.00 178.00   0.50    2.50    --  101.53 111.00 150.00  158
 13  \w    -62.00 -37.00   0.50    2.50    --  -90.25  46.00-140.00   50
 14  \w    -89.00 -64.00   0.50    2.50    --  -90.25  75.00  36.00   50
 15  \w   -168.00 -78.00   0.50    2.50    --  -90.25 -46.00  69.00  180
 16  \w   -122.00 -71.00   0.50    0.60    --  -47.48-125.00   0.00  102
 17  \w   -120.00 -91.00   0.50    0.60    --  -47.48-144.00  33.00   58
 18  \w   -101.00 -74.00   0.50    0.60    --  -47.48-126.00-158.00   54
 19  \w   -107.00 -74.00   0.50    0.60    --  -47.48-125.00-180.00   66
;
_diffrn_measurement_device 'four-circle diffractometer'
_diffrn_measurement_device_type 'XtaLAB Synergy, Dualflex, Pilatus 200K'
_diffrn_measurement_method '\w scans'
_diffrn_orient_matrix_type 'CrysAlisPro convention (1999,Acta A55,543-557)'
_diffrn_orient_matrix_UB_11 0.0991071000
_diffrn_orient_matrix_UB_12 -0.0306456000
_diffrn_orient_matrix_UB_13 0.0504706000
_diffrn_orient_matrix_UB_21 0.1704989000
_diffrn_orient_matrix_UB_22 0.0160684000
_diffrn_orient_matrix_UB_23 -0.0359856000
_diffrn_orient_matrix_UB_31 0.0126337000
_diffrn_orient_matrix_UB_32 0.0236961000
_diffrn_orient_matrix_UB_33 0.0895363000
_diffrn_radiation_monochromator mirror
_diffrn_radiation_probe x-ray
_diffrn_radiation_type 'Cu K\a'
_diffrn_radiation_wavelength 1.54184
_diffrn_reflns_av_R_equivalents 0.0557
_diffrn_reflns_av_unetI/netI 0.0509
_diffrn_reflns_Laue_measured_fraction_full 0.999
_diffrn_reflns_Laue_measured_fraction_max 0.999
_diffrn_reflns_limit_h_max 9
_diffrn_reflns_limit_h_min -9
_diffrn_reflns_limit_k_max 44
_diffrn_reflns_limit_k_min -36
_diffrn_reflns_limit_l_max 17
_diffrn_reflns_limit_l_min -10
_diffrn_reflns_number 26139
_diffrn_reflns_point_group_measured_fraction_full 0.998
_diffrn_reflns_point_group_measured_fraction_max 0.998
_diffrn_reflns_theta_full 67.684
_diffrn_reflns_theta_max 68.243
_diffrn_reflns_theta_min 5.744
_diffrn_source 'micro-focus sealed X-ray tube'
_diffrn_source_type 'PhotonJet (Cu) X-ray Source'
_exptl_absorpt_coefficient_mu 1.602
_exptl_absorpt_correction_T_max 1.00000
_exptl_absorpt_correction_T_min 0.95990
_exptl_absorpt_correction_type multi-scan
_exptl_absorpt_process_details
;
CrysAlisPro 1.171.40.53 (Rigaku Oxford Diffraction, 2019)
Empirical absorption correction using spherical harmonics,
 implemented in SCALE3 ABSPACK scaling algorithm.
;
_exptl_crystal_density_diffrn 1.202
_exptl_crystal_description block
_exptl_crystal_F_000 1552
_exptl_crystal_size_max 0.05
_exptl_crystal_size_mid 0.05
_exptl_crystal_size_min 0.01
_refine_diff_density_max 0.268
_refine_diff_density_min -0.209
_refine_diff_density_rms 0.043
_refine_ls_abs_structure_details
;
 Flack x determined using 2596 quotients [(I+)-(I-)]/[(I+)+(I-)]
 (Parsons, Flack and Wagner, Acta Cryst. B69 (2013) 249-259).
;
_refine_ls_abs_structure_Flack 0.036(17)
_refine_ls_extinction_method none
_refine_ls_goodness_of_fit_ref 1.032
_refine_ls_hydrogen_treatment constr
_refine_ls_matrix_type full
_refine_ls_number_parameters 473
_refine_ls_number_reflns 7418
_refine_ls_number_restraints 0
_refine_ls_restrained_S_all 1.032
_refine_ls_R_factor_all 0.0414
_refine_ls_R_factor_gt 0.0341
_refine_ls_shift/su_max 0.001
_refine_ls_shift/su_mean 0.000
_refine_ls_structure_factor_coef Fsqd
_refine_ls_weighting_details 'w=1/[\s^2^(Fo^2^)+(0.0331P)^2^+0.7551P] where P=(Fo^2^+2Fc^2^)/3'
_refine_ls_weighting_scheme calc
_refine_ls_wR_factor_gt 0.0795
_refine_ls_wR_factor_ref 0.0824
_reflns_Friedel_coverage 0.759
_reflns_Friedel_fraction_full 0.997
_reflns_Friedel_fraction_max 0.998
_reflns_number_gt 6498
_reflns_number_total 7418
_reflns_threshold_expression 'I > 2\s(I)'
_cod_data_source_file d1ra02961d2.cif
_cod_data_source_block vk53
_cod_database_code 7243066
_shelx_shelxl_version_number 2018/3
_chemical_oxdiff_formula C24H22Si2
_shelx_space_group_comment
;
The symmetry employed for this shelxl refinement is uniquely defined
by the following loop, which should always be used as a source of
symmetry information in preference to the above space-group names.
They are only intended as comments.
;
_shelx_estimated_absorpt_t_max 0.984
_shelx_estimated_absorpt_t_min 0.924
_reflns_odcompleteness_completeness 99.95
_reflns_odcompleteness_iscentric 1
_reflns_odcompleteness_theta 68.13
_olex2_refinement_description
;
1. Fixed Uiso
 At 1.2 times of:
  All C(H) groups
 At 1.5 times of:
  All C(H,H,H) groups
2.a Aromatic/amide H refined with riding coordinates:
 C2(H2), C3(H3), C4(H4), C5(H5), C6(H6), C8(H8), C9(H9), C10(H10), C11(H11),
 C12(H12), C14(H14), C15(H15), C16(H16), C18(H18), C19(H19), C20(H20), C26(H26),
  C27(H27), C28(H28), C29(H29), C30(H30), C32(H32), C33(H33), C34(H34),
 C35(H35), C36(H36), C38(H38), C39(H39), C40(H40), C42(H42), C43(H43), C44(H44)
2.b Idealised Me refined as rotating group:
 C23(H23A,H23B,H23C), C24(H24A,H24B,H24C), C47(H47A,H47B,H47C), C48(H48A,H48B,
 H48C)
;
_olex2_submission_special_instructions 'No special instructions were received'
_oxdiff_exptl_absorpt_empirical_details
;
Empirical correction (ABSPACK) includes:
- Absorption correction using spherical harmonics
- Frame scaling
;
_oxdiff_exptl_absorpt_empirical_full_max 1.210
_oxdiff_exptl_absorpt_empirical_full_min 0.840

loop_
_space_group_symop_operation_xyz
'x, y, z'
'-x+1/2, -y, z+1/2'
'-x, y+1/2, -z+1/2'
'x+1/2, -y+1/2, -z'

loop_
_atom_site_label
_atom_site_type_symbol
_atom_site_fract_x
_atom_site_fract_y
_atom_site_fract_z
_atom_site_U_iso_or_equiv
_atom_site_adp_type
_atom_site_occupancy
_atom_site_site_symmetry_order
_atom_site_calc_flag
_atom_site_refinement_flags_posn
_atom_site_refinement_flags_adp
_atom_site_refinement_flags_occupancy
_atom_site_disorder_assembly
_atom_site_disorder_group
C1 C 0.8497(4) 0.67021(8) 0.5669(2) 0.0148(6) Uani 1 1 d . . . . .
C2 C 1.0038(4) 0.67856(8) 0.6138(2) 0.0192(7) Uani 1 1 d . . . . .
H2 H 1.028802 0.667179 0.670919 0.023 Uiso 1 1 calc R U . . .
C3 C 1.1189(5) 0.70337(9) 0.5767(3) 0.0226(7) Uani 1 1 d . . . . .
H3 H 1.220416 0.708449 0.608594 0.027 Uiso 1 1 calc R U . . .
C4 C 1.0831(5) 0.72058(9) 0.4923(2) 0.0222(7) Uani 1 1 d . . . . .
H4 H 1.159539 0.737560 0.467773 0.027 Uiso 1 1 calc R U . . .
C5 C 0.9335(5) 0.71260(9) 0.4441(2) 0.0219(8) Uani 1 1 d . . . . .
H5 H 0.910353 0.724064 0.386929 0.026 Uiso 1 1 calc R U . . .
C6 C 0.8171(5) 0.68745(8) 0.4808(2) 0.0186(6) Uani 1 1 d . . . . .
H6 H 0.717140 0.682140 0.447617 0.022 Uiso 1 1 calc R U . . .
C7 C 0.5573(4) 0.66762(8) 0.7082(2) 0.0159(6) Uani 1 1 d . . . . .
C8 C 0.4240(5) 0.65192(9) 0.7605(2) 0.0199(7) Uani 1 1 d . . . . .
H8 H 0.402930 0.627118 0.754388 0.024 Uiso 1 1 calc R U . . .
C9 C 0.3232(5) 0.67223(10) 0.8208(2) 0.0249(7) Uani 1 1 d . . . . .
H9 H 0.235288 0.661152 0.854673 0.030 Uiso 1 1 calc R U . . .
C10 C 0.3534(5) 0.70943(9) 0.8307(2) 0.0239(8) Uani 1 1 d . . . . .
H10 H 0.287014 0.723226 0.871927 0.029 Uiso 1 1 calc R U . . .
C11 C 0.4826(5) 0.72568(9) 0.7790(2) 0.0209(7) Uani 1 1 d . . . . .
H11 H 0.501723 0.750578 0.784480 0.025 Uiso 1 1 calc R U . . .
C12 C 0.5841(5) 0.70503(9) 0.7189(2) 0.0183(7) Uani 1 1 d . . . . .
H12 H 0.671591 0.716282 0.685120 0.022 Uiso 1 1 calc R U . . .
C13 C 0.5477(4) 0.61324(8) 0.5446(2) 0.0154(6) Uani 1 1 d . . . . .
C14 C 0.4181(5) 0.62854(8) 0.4904(2) 0.0194(7) Uani 1 1 d . . . . .
H14 H 0.397029 0.653395 0.494931 0.023 Uiso 1 1 calc R U . . .
C15 C 0.3180(5) 0.60728(9) 0.4288(2) 0.0239(7) Uani 1 1 d . . . . .
H15 H 0.231435 0.618201 0.393623 0.029 Uiso 1 1 calc R U . . .
C16 C 0.3465(5) 0.57095(9) 0.4203(2) 0.0227(7) Uani 1 1 d . . . . .
H16 H 0.281108 0.557388 0.378081 0.027 Uiso 1 1 calc R U . . .
C17 C 0.4750(4) 0.55343(9) 0.4751(2) 0.0174(7) Uani 1 1 d . . . . .
C18 C 0.5075(5) 0.51560(9) 0.4673(2) 0.0218(7) Uani 1 1 d . . . . .
H18 H 0.444094 0.501690 0.424958 0.026 Uiso 1 1 calc R U . . .
C19 C 0.6303(5) 0.49939(9) 0.5210(2) 0.0223(8) Uani 1 1 d . . . . .
H19 H 0.650372 0.474549 0.514973 0.027 Uiso 1 1 calc R U . . .
C20 C 0.7272(5) 0.52007(8) 0.5857(2) 0.0211(7) Uani 1 1 d . . . . .
H20 H 0.809853 0.508519 0.622402 0.025 Uiso 1 1 calc R U . . .
C21 C 0.7024(4) 0.55700(8) 0.5959(2) 0.0164(6) Uani 1 1 d . . . . .
C22 C 0.5754(4) 0.57460(8) 0.5390(2) 0.0142(6) Uani 1 1 d . . . . .
C23 C 1.0571(5) 0.58220(10) 0.6692(3) 0.0303(9) Uani 1 1 d . . . . .
H23A H 1.113932 0.596289 0.716998 0.045 Uiso 1 1 calc R U . . .
H23B H 1.088802 0.591128 0.607832 0.045 Uiso 1 1 calc R U . . .
H23C H 1.090341 0.557139 0.674853 0.045 Uiso 1 1 calc R U . . .
C24 C 0.7628(6) 0.57274(10) 0.8086(2) 0.0277(9) Uani 1 1 d . . . . .
H24A H 0.800869 0.548303 0.820355 0.042 Uiso 1 1 calc R U . . .
H24B H 0.640671 0.574041 0.816461 0.042 Uiso 1 1 calc R U . . .
H24C H 0.817289 0.589002 0.852429 0.042 Uiso 1 1 calc R U . . .
C25 C 0.4468(4) 0.33374(8) 0.5466(2) 0.0139(6) Uani 1 1 d . . . . .
C26 C 0.5794(5) 0.34901(9) 0.4929(2) 0.0198(7) Uani 1 1 d . . . . .
H26 H 0.601507 0.373826 0.497397 0.024 Uiso 1 1 calc R U . . .
C27 C 0.6784(5) 0.32763(9) 0.4329(2) 0.0258(7) Uani 1 1 d . . . . .
H27 H 0.765605 0.338120 0.397248 0.031 Uiso 1 1 calc R U . . .
C28 C 0.6465(5) 0.29065(9) 0.4265(2) 0.0254(8) Uani 1 1 d . . . . .
H28 H 0.711762 0.276368 0.385835 0.030 Uiso 1 1 calc R U . . .
C29 C 0.5191(5) 0.27487(9) 0.4798(2) 0.0218(7) Uani 1 1 d . . . . .
H29 H 0.500259 0.249904 0.476440 0.026 Uiso 1 1 calc R U . . .
C30 C 0.4186(5) 0.29635(9) 0.5389(2) 0.0160(7) Uani 1 1 d . . . . .
H30 H 0.331112 0.285606 0.573787 0.019 Uiso 1 1 calc R U . . .
C31 C 0.1551(4) 0.33182(8) 0.6870(2) 0.0152(6) Uani 1 1 d . . . . .
C32 C -0.0003(4) 0.32432(8) 0.6418(2) 0.0176(6) Uani 1 1 d . . . . .
H32 H -0.026574 0.336505 0.586008 0.021 Uiso 1 1 calc R U . . .
C33 C -0.1161(5) 0.29937(9) 0.6775(2) 0.0197(7) Uani 1 1 d . . . . .
H33 H -0.218493 0.294846 0.645821 0.024 Uiso 1 1 calc R U . . .
C34 C -0.0786(5) 0.28117(9) 0.7606(2) 0.0215(7) Uani 1 1 d . . . . .
H34 H -0.155460 0.264166 0.784635 0.026 Uiso 1 1 calc R U . . .
C35 C 0.0728(5) 0.28823(9) 0.8079(2) 0.0221(8) Uani 1 1 d . . . . .
H35 H 0.097464 0.276156 0.864069 0.027 Uiso 1 1 calc R U . . .
C36 C 0.1880(5) 0.31332(8) 0.7715(2) 0.0183(6) Uani 1 1 d . . . . .
H36 H 0.289437 0.317947 0.803919 0.022 Uiso 1 1 calc R U . . .
C37 C 0.4563(4) 0.38890(8) 0.7096(2) 0.0141(6) Uani 1 1 d . . . . .
C38 C 0.5844(4) 0.37365(8) 0.7636(2) 0.0186(7) Uani 1 1 d . . . . .
H38 H 0.605674 0.348814 0.758710 0.022 Uiso 1 1 calc R U . . .
C39 C 0.6844(5) 0.39478(9) 0.8262(2) 0.0232(7) Uani 1 1 d . . . . .
H39 H 0.771381 0.383952 0.861281 0.028 Uiso 1 1 calc R U . . .
C40 C 0.6527(5) 0.43123(9) 0.8349(2) 0.0211(7) Uani 1 1 d . . . . .
H40 H 0.716783 0.444889 0.877593 0.025 Uiso 1 1 calc R U . . .
C41 C 0.5242(4) 0.44863(8) 0.7803(2) 0.0172(7) Uani 1 1 d . . . . .
C42 C 0.4910(5) 0.48620(9) 0.7885(2) 0.0205(7) Uani 1 1 d . . . . .
H42 H 0.554141 0.500086 0.831093 0.025 Uiso 1 1 calc R U . . .
C43 C 0.3673(5) 0.50252(9) 0.7347(2) 0.0234(8) Uani 1 1 d . . . . .
H43 H 0.345381 0.527267 0.741435 0.028 Uiso 1 1 calc R U . . .
C44 C 0.2728(5) 0.48170(8) 0.6688(2) 0.0202(7) Uani 1 1 d . . . . .
H44 H 0.190772 0.493192 0.631517 0.024 Uiso 1 1 calc R U . . .
C45 C 0.2990(4) 0.44487(8) 0.6582(2) 0.0148(6) Uani 1 1 d . . . . .
C46 C 0.4264(4) 0.42738(8) 0.7151(2) 0.0149(6) Uani 1 1 d . . . . .
C47 C 0.2423(6) 0.42870(9) 0.4452(2) 0.0278(8) Uani 1 1 d . . . . .
H47A H 0.191863 0.411796 0.401539 0.042 Uiso 1 1 calc R U . . .
H47B H 0.364831 0.428248 0.438490 0.042 Uiso 1 1 calc R U . . .
H47C H 0.200717 0.452772 0.432097 0.042 Uiso 1 1 calc R U . . .
C48 C -0.0546(5) 0.41971(10) 0.5837(3) 0.0320(9) Uani 1 1 d . . . . .
H48A H -0.088768 0.444427 0.572383 0.048 Uiso 1 1 calc R U . . .
H48B H -0.085841 0.412831 0.646876 0.048 Uiso 1 1 calc R U . . .
H48C H -0.111021 0.403970 0.539329 0.048 Uiso 1 1 calc R U . . .
Si1 Si 0.69211(12) 0.63909(2) 0.62692(5) 0.01290(17) Uani 1 1 d . . . . .
Si2 Si 0.82067(12) 0.58618(2) 0.68446(5) 0.01585(18) Uani 1 1 d . . . . .
Si3 Si 0.31200(12) 0.36281(2) 0.62701(5) 0.01242(17) Uani 1 1 d . . . . .
Si4 Si 0.18298(12) 0.41559(2) 0.56907(5) 0.01567(18) Uani 1 1 d . . . . .

loop_
_atom_site_aniso_label
_atom_site_aniso_U_11
_atom_site_aniso_U_22
_atom_site_aniso_U_33
_atom_site_aniso_U_23
_atom_site_aniso_U_13
_atom_site_aniso_U_12
C1 0.0173(17) 0.0126(13) 0.0144(13) -0.0034(11) 0.0026(12) 0.0026(12)
C2 0.0188(16) 0.0184(15) 0.0203(15) -0.0030(12) -0.0013(14) 0.0010(13)
C3 0.0179(19) 0.0203(16) 0.0294(18) -0.0079(15) 0.0042(15) -0.0013(13)
C4 0.0204(19) 0.0174(15) 0.0288(17) -0.0036(14) 0.0090(16) -0.0024(15)
C5 0.026(2) 0.0194(16) 0.0204(17) 0.0051(14) 0.0056(16) 0.0007(15)
C6 0.0179(17) 0.0193(14) 0.0186(14) 0.0001(12) 0.0025(14) 0.0013(14)
C7 0.0157(16) 0.0185(15) 0.0133(13) 0.0008(12) -0.0036(13) 0.0024(12)
C8 0.0196(18) 0.0213(15) 0.0187(15) -0.0008(13) 0.0008(14) -0.0008(14)
C9 0.0210(18) 0.0338(17) 0.0197(15) 0.0007(14) 0.0036(15) 0.0004(16)
C10 0.023(2) 0.0307(17) 0.0177(15) -0.0046(14) 0.0021(15) 0.0119(15)
C11 0.026(2) 0.0183(16) 0.0186(16) -0.0025(13) -0.0054(15) 0.0033(14)
C12 0.0209(19) 0.0193(16) 0.0147(15) 0.0025(13) -0.0027(15) 0.0012(14)
C13 0.0163(16) 0.0168(14) 0.0129(13) 0.0013(12) 0.0030(13) -0.0005(12)
C14 0.0190(18) 0.0200(16) 0.0193(15) 0.0022(13) -0.0013(14) 0.0030(13)
C15 0.0206(17) 0.0275(16) 0.0235(15) 0.0018(13) -0.0070(15) 0.0006(15)
C16 0.0203(19) 0.0288(17) 0.0191(15) -0.0009(13) -0.0052(15) -0.0046(14)
C17 0.0179(18) 0.0196(15) 0.0148(14) 0.0010(12) 0.0040(13) -0.0038(13)
C18 0.0249(18) 0.0210(16) 0.0195(15) -0.0034(12) 0.0012(14) -0.0068(15)
C19 0.027(2) 0.0145(14) 0.0258(17) -0.0037(13) 0.0007(14) -0.0019(13)
C20 0.0212(19) 0.0186(15) 0.0237(15) 0.0012(12) -0.0031(14) -0.0001(13)
C21 0.0162(17) 0.0187(14) 0.0144(13) 0.0000(11) 0.0021(13) -0.0008(13)
C22 0.0126(16) 0.0177(15) 0.0123(14) 0.0004(11) 0.0029(13) -0.0016(13)
C23 0.022(2) 0.0229(17) 0.046(2) -0.0030(17) -0.0073(18) 0.0044(15)
C24 0.039(2) 0.0248(17) 0.0189(16) 0.0013(13) -0.0083(16) -0.0045(16)
C25 0.0120(16) 0.0177(14) 0.0120(13) 0.0001(12) -0.0024(13) 0.0006(12)
C26 0.0199(18) 0.0201(15) 0.0194(15) 0.0020(13) 0.0014(14) -0.0034(14)
C27 0.0217(18) 0.0333(17) 0.0223(16) 0.0049(14) 0.0086(16) 0.0011(17)
C28 0.028(2) 0.0284(17) 0.0198(16) -0.0032(14) 0.0032(16) 0.0105(16)
C29 0.027(2) 0.0182(16) 0.0207(17) -0.0024(13) -0.0026(15) 0.0048(14)
C30 0.0155(17) 0.0175(15) 0.0149(15) -0.0009(12) 0.0006(14) 0.0003(14)
C31 0.0138(17) 0.0135(13) 0.0182(14) -0.0032(11) 0.0001(12) 0.0002(12)
C32 0.0192(16) 0.0160(14) 0.0175(15) 0.0024(12) 0.0006(13) 0.0005(13)
C33 0.0149(18) 0.0215(16) 0.0227(16) -0.0001(14) -0.0039(14) -0.0003(13)
C34 0.0211(19) 0.0194(16) 0.0239(16) 0.0007(14) 0.0062(15) -0.0048(14)
C35 0.026(2) 0.0228(16) 0.0177(16) 0.0024(13) 0.0020(16) -0.0019(15)
C36 0.0180(17) 0.0195(14) 0.0173(14) -0.0010(12) -0.0038(14) -0.0024(14)
C37 0.0141(16) 0.0164(14) 0.0119(13) 0.0010(11) 0.0013(12) -0.0030(12)
C38 0.0190(18) 0.0170(15) 0.0198(15) -0.0005(12) -0.0006(14) 0.0011(13)
C39 0.0208(17) 0.0287(16) 0.0199(15) 0.0006(13) -0.0081(15) -0.0006(16)
C40 0.0201(19) 0.0243(16) 0.0188(15) -0.0034(13) -0.0045(14) -0.0063(14)
C41 0.0178(17) 0.0203(15) 0.0136(13) -0.0021(12) -0.0002(13) -0.0044(13)
C42 0.0231(18) 0.0187(16) 0.0196(15) -0.0051(12) 0.0006(14) -0.0044(14)
C43 0.031(2) 0.0141(14) 0.0254(17) -0.0030(13) 0.0010(14) -0.0001(13)
C44 0.0233(19) 0.0166(14) 0.0205(15) 0.0004(12) 0.0009(14) 0.0024(13)
C45 0.0156(17) 0.0145(13) 0.0144(13) 0.0006(11) 0.0005(13) -0.0020(12)
C46 0.0127(16) 0.0172(15) 0.0150(14) 0.0005(12) 0.0025(13) -0.0029(12)
C47 0.042(2) 0.0208(16) 0.0204(16) 0.0017(13) -0.0075(16) -0.0038(15)
C48 0.023(2) 0.0221(17) 0.051(2) -0.0026(17) -0.0078(19) 0.0031(15)
Si1 0.0139(4) 0.0122(4) 0.0126(3) -0.0003(3) -0.0005(3) 0.0005(3)
Si2 0.0178(4) 0.0134(4) 0.0163(4) 0.0003(3) -0.0043(3) 0.0004(4)
Si3 0.0134(4) 0.0114(3) 0.0125(3) 0.0005(3) -0.0004(3) -0.0011(3)
Si4 0.0172(4) 0.0133(4) 0.0165(4) 0.0004(3) -0.0038(3) -0.0004(4)

loop_
_atom_type_symbol
_atom_type_description
_atom_type_scat_dispersion_real
_atom_type_scat_dispersion_imag
_atom_type_scat_source
C C 0.0181 0.0091 'International Tables Vol C Tables 4.2.6.8 and 6.1.1.4'
H H 0.0000 0.0000 'International Tables Vol C Tables 4.2.6.8 and 6.1.1.4'
Si Si 0.2541 0.3302 'International Tables Vol C Tables 4.2.6.8 and 6.1.1.4'

loop_
_geom_angle_atom_site_label_1
_geom_angle_atom_site_label_2
_geom_angle_atom_site_label_3
_geom_angle
_geom_angle_site_symmetry_1
_geom_angle_site_symmetry_3
_geom_angle_publ_flag
C2 C1 Si1 118.6(2) . . ?
C6 C1 C2 117.9(3) . . ?
C6 C1 Si1 123.4(3) . . ?
C1 C2 H2 119.4 . . ?
C3 C2 C1 121.3(3) . . ?
C3 C2 H2 119.4 . . ?
C2 C3 H3 120.0 . . ?
C4 C3 C2 119.9(3) . . ?
C4 C3 H3 120.0 . . ?
C3 C4 H4 120.0 . . ?
C3 C4 C5 120.0(3) . . ?
C5 C4 H4 120.0 . . ?
C4 C5 H5 119.8 . . ?
C4 C5 C6 120.5(3) . . ?
C6 C5 H5 119.8 . . ?
C1 C6 H6 119.8 . . ?
C5 C6 C1 120.4(3) . . ?
C5 C6 H6 119.8 . . ?
C8 C7 Si1 120.6(2) . . ?
C12 C7 C8 117.3(3) . . ?
C12 C7 Si1 122.1(3) . . ?
C7 C8 H8 119.1 . . ?
C9 C8 C7 121.8(3) . . ?
C9 C8 H8 119.1 . . ?
C8 C9 H9 120.1 . . ?
C8 C9 C10 119.7(3) . . ?
C10 C9 H9 120.1 . . ?
C9 C10 H10 120.2 . . ?
C11 C10 C9 119.6(3) . . ?
C11 C10 H10 120.2 . . ?
C10 C11 H11 119.9 . . ?
C10 C11 C12 120.3(3) . . ?
C12 C11 H11 119.9 . . ?
C7 C12 H12 119.4 . . ?
C11 C12 C7 121.2(3) . . ?
C11 C12 H12 119.4 . . ?
C14 C13 C22 118.6(3) . . ?
C14 C13 Si1 125.1(2) . . ?
C22 C13 Si1 116.3(2) . . ?
C13 C14 H14 119.3 . . ?
C13 C14 C15 121.4(3) . . ?
C15 C14 H14 119.3 . . ?
C14 C15 H15 119.7 . . ?
C16 C15 C14 120.7(3) . . ?
C16 C15 H15 119.7 . . ?
C15 C16 H16 119.6 . . ?
C15 C16 C17 120.8(3) . . ?
C17 C16 H16 119.6 . . ?
C16 C17 C22 119.1(3) . . ?
C18 C17 C16 121.9(3) . . ?
C18 C17 C22 119.0(3) . . ?
C17 C18 H18 119.6 . . ?
C19 C18 C17 120.8(3) . . ?
C19 C18 H18 119.6 . . ?
C18 C19 H19 119.9 . . ?
C18 C19 C20 120.3(3) . . ?
C20 C19 H19 119.9 . . ?
C19 C20 H20 119.2 . . ?
C21 C20 C19 121.6(3) . . ?
C21 C20 H20 119.2 . . ?
C20 C21 C22 118.9(3) . . ?
C20 C21 Si2 124.0(3) . . ?
C22 C21 Si2 117.0(2) . . ?
C17 C22 C13 119.4(3) . . ?
C17 C22 C21 119.4(3) . . ?
C21 C22 C13 121.3(3) . . ?
H23A C23 H23B 109.5 . . ?
H23A C23 H23C 109.5 . . ?
H23B C23 H23C 109.5 . . ?
Si2 C23 H23A 109.5 . . ?
Si2 C23 H23B 109.5 . . ?
Si2 C23 H23C 109.5 . . ?
H24A C24 H24B 109.5 . . ?
H24A C24 H24C 109.5 . . ?
H24B C24 H24C 109.5 . . ?
Si2 C24 H24A 109.5 . . ?
Si2 C24 H24B 109.5 . . ?
Si2 C24 H24C 109.5 . . ?
C26 C25 Si3 120.9(2) . . ?
C30 C25 C26 117.9(3) . . ?
C30 C25 Si3 121.2(2) . . ?
C25 C26 H26 119.5 . . ?
C27 C26 C25 121.0(3) . . ?
C27 C26 H26 119.5 . . ?
C26 C27 H27 120.2 . . ?
C28 C27 C26 119.6(3) . . ?
C28 C27 H27 120.2 . . ?
C27 C28 H28 119.7 . . ?
C29 C28 C27 120.5(3) . . ?
C29 C28 H28 119.7 . . ?
C28 C29 H29 120.1 . . ?
C28 C29 C30 119.8(3) . . ?
C30 C29 H29 120.1 . . ?
C25 C30 H30 119.4 . . ?
C29 C30 C25 121.1(3) . . ?
C29 C30 H30 119.4 . . ?
C32 C31 C36 117.0(3) . . ?
C32 C31 Si3 118.6(2) . . ?
C36 C31 Si3 124.2(3) . . ?
C31 C32 H32 119.0 . . ?
C33 C32 C31 122.1(3) . . ?
C33 C32 H32 119.0 . . ?
C32 C33 H33 120.3 . . ?
C32 C33 C34 119.5(3) . . ?
C34 C33 H33 120.3 . . ?
C33 C34 H34 120.0 . . ?
C35 C34 C33 120.1(3) . . ?
C35 C34 H34 120.0 . . ?
C34 C35 H35 120.0 . . ?
C34 C35 C36 119.9(3) . . ?
C36 C35 H35 120.0 . . ?
C31 C36 H36 119.3 . . ?
C35 C36 C31 121.4(3) . . ?
C35 C36 H36 119.3 . . ?
C38 C37 C46 119.3(3) . . ?
C38 C37 Si3 124.8(2) . . ?
C46 C37 Si3 115.9(2) . . ?
C37 C38 H38 119.2 . . ?
C37 C38 C39 121.6(3) . . ?
C39 C38 H38 119.2 . . ?
C38 C39 H39 120.1 . . ?
C40 C39 C38 119.7(3) . . ?
C40 C39 H39 120.1 . . ?
C39 C40 H40 119.3 . . ?
C39 C40 C41 121.3(3) . . ?
C41 C40 H40 119.3 . . ?
C40 C41 C46 118.9(3) . . ?
C42 C41 C40 121.7(3) . . ?
C42 C41 C46 119.4(3) . . ?
C41 C42 H42 119.6 . . ?
C43 C42 C41 120.9(3) . . ?
C43 C42 H42 119.6 . . ?
C42 C43 H43 120.1 . . ?
C42 C43 C44 119.9(3) . . ?
C44 C43 H43 120.1 . . ?
C43 C44 H44 119.1 . . ?
C45 C44 C43 121.7(3) . . ?
C45 C44 H44 119.1 . . ?
C44 C45 C46 118.9(3) . . ?
C44 C45 Si4 124.2(3) . . ?
C46 C45 Si4 116.9(2) . . ?
C41 C46 C37 119.1(3) . . ?
C41 C46 C45 119.2(3) . . ?
C45 C46 C37 121.7(3) . . ?
H47A C47 H47B 109.5 . . ?
H47A C47 H47C 109.5 . . ?
H47B C47 H47C 109.5 . . ?
Si4 C47 H47A 109.5 . . ?
Si4 C47 H47B 109.5 . . ?
Si4 C47 H47C 109.5 . . ?
H48A C48 H48B 109.5 . . ?
H48A C48 H48C 109.5 . . ?
H48B C48 H48C 109.5 . . ?
Si4 C48 H48A 109.5 . . ?
Si4 C48 H48B 109.5 . . ?
Si4 C48 H48C 109.5 . . ?
C1 Si1 Si2 112.52(10) . . ?
C7 Si1 C1 107.61(13) . . ?
C7 Si1 Si2 119.46(10) . . ?
C13 Si1 C1 114.83(13) . . ?
C13 Si1 C7 109.04(15) . . ?
C13 Si1 Si2 93.02(10) . . ?
C21 Si2 Si1 91.82(10) . . ?
C23 Si2 C21 111.23(17) . . ?
C23 Si2 C24 109.00(19) . . ?
C23 Si2 Si1 116.77(13) . . ?
C24 Si2 C21 110.66(15) . . ?
C24 Si2 Si1 116.21(13) . . ?
C25 Si3 C37 109.27(15) . . ?
C25 Si3 Si4 120.04(10) . . ?
C31 Si3 C25 107.05(13) . . ?
C31 Si3 C37 114.72(13) . . ?
C31 Si3 Si4 112.48(11) . . ?
C37 Si3 Si4 93.02(10) . . ?
C45 Si4 Si3 91.85(10) . . ?
C47 Si4 C45 111.05(15) . . ?
C47 Si4 Si3 115.80(13) . . ?
C48 Si4 C45 110.77(16) . . ?
C48 Si4 C47 109.1(2) . . ?
C48 Si4 Si3 117.10(13) . . ?

loop_
_geom_bond_atom_site_label_1
_geom_bond_atom_site_label_2
_geom_bond_distance
_geom_bond_site_symmetry_2
_geom_bond_publ_flag
C1 C2 1.407(5) . ?
C1 C6 1.397(4) . ?
C1 Si1 1.880(3) . ?
C2 H2 0.9300 . ?
C2 C3 1.383(5) . ?
C3 H3 0.9300 . ?
C3 C4 1.379(5) . ?
C4 H4 0.9300 . ?
C4 C5 1.382(6) . ?
C5 H5 0.9300 . ?
C5 C6 1.395(5) . ?
C6 H6 0.9300 . ?
C7 C8 1.400(5) . ?
C7 C12 1.398(4) . ?
C7 Si1 1.878(3) . ?
C8 H8 0.9300 . ?
C8 C9 1.379(5) . ?
C9 H9 0.9300 . ?
C9 C10 1.394(5) . ?
C10 H10 0.9300 . ?
C10 C11 1.381(5) . ?
C11 H11 0.9300 . ?
C11 C12 1.387(5) . ?
C12 H12 0.9300 . ?
C13 C14 1.387(5) . ?
C13 C22 1.438(4) . ?
C13 Si1 1.877(3) . ?
C14 H14 0.9300 . ?
C14 C15 1.407(5) . ?
C15 H15 0.9300 . ?
C15 C16 1.358(5) . ?
C16 H16 0.9300 . ?
C16 C17 1.421(5) . ?
C17 C18 1.417(5) . ?
C17 C22 1.426(4) . ?
C18 H18 0.9300 . ?
C18 C19 1.359(5) . ?
C19 H19 0.9300 . ?
C19 C20 1.409(5) . ?
C20 H20 0.9300 . ?
C20 C21 1.378(4) . ?
C21 C22 1.431(5) . ?
C21 Si2 1.889(3) . ?
C23 H23A 0.9600 . ?
C23 H23B 0.9600 . ?
C23 H23C 0.9600 . ?
C23 Si2 1.862(4) . ?
C24 H24A 0.9600 . ?
C24 H24B 0.9600 . ?
C24 H24C 0.9600 . ?
C24 Si2 1.879(3) . ?
C25 C26 1.401(5) . ?
C25 C30 1.396(4) . ?
C25 Si3 1.881(3) . ?
C26 H26 0.9300 . ?
C26 C27 1.390(5) . ?
C27 H27 0.9300 . ?
C27 C28 1.384(5) . ?
C28 H28 0.9300 . ?
C28 C29 1.376(5) . ?
C29 H29 0.9300 . ?
C29 C30 1.391(5) . ?
C30 H30 0.9300 . ?
C31 C32 1.397(5) . ?
C31 C36 1.398(4) . ?
C31 Si3 1.874(3) . ?
C32 H32 0.9300 . ?
C32 C33 1.382(5) . ?
C33 H33 0.9300 . ?
C33 C34 1.383(5) . ?
C34 H34 0.9300 . ?
C34 C35 1.382(6) . ?
C35 H35 0.9300 . ?
C35 C36 1.386(5) . ?
C36 H36 0.9300 . ?
C37 C38 1.376(5) . ?
C37 C46 1.435(4) . ?
C37 Si3 1.884(3) . ?
C38 H38 0.9300 . ?
C38 C39 1.412(5) . ?
C39 H39 0.9300 . ?
C39 C40 1.367(5) . ?
C40 H40 0.9300 . ?
C40 C41 1.418(5) . ?
C41 C42 1.409(5) . ?
C41 C46 1.428(4) . ?
C42 H42 0.9300 . ?
C42 C43 1.367(5) . ?
C43 H43 0.9300 . ?
C43 C44 1.413(5) . ?
C44 H44 0.9300 . ?
C44 C45 1.377(4) . ?
C45 C46 1.431(5) . ?
C45 Si4 1.888(3) . ?
C47 H47A 0.9600 . ?
C47 H47B 0.9600 . ?
C47 H47C 0.9600 . ?
C47 Si4 1.875(3) . ?
C48 H48A 0.9600 . ?
C48 H48B 0.9600 . ?
C48 H48C 0.9600 . ?
C48 Si4 1.870(4) . ?
Si1 Si2 2.3334(11) . ?
Si3 Si4 2.3329(11) . ?

loop_
_geom_torsion_atom_site_label_1
_geom_torsion_atom_site_label_2
_geom_torsion_atom_site_label_3
_geom_torsion_atom_site_label_4
_geom_torsion
_geom_torsion_site_symmetry_1
_geom_torsion_site_symmetry_2
_geom_torsion_site_symmetry_3
_geom_torsion_site_symmetry_4
_geom_torsion_publ_flag
C1 C2 C3 C4 0.3(5) . . . . ?
C2 C1 C6 C5 -1.1(4) . . . . ?
C2 C1 Si1 C7 84.7(3) . . . . ?
C2 C1 Si1 C13 -153.7(2) . . . . ?
C2 C1 Si1 Si2 -48.9(2) . . . . ?
C2 C3 C4 C5 -1.0(5) . . . . ?
C3 C4 C5 C6 0.7(5) . . . . ?
C4 C5 C6 C1 0.4(5) . . . . ?
C6 C1 C2 C3 0.8(4) . . . . ?
C6 C1 Si1 C7 -90.9(3) . . . . ?
C6 C1 Si1 C13 30.7(3) . . . . ?
C6 C1 Si1 Si2 135.4(2) . . . . ?
C7 C8 C9 C10 -0.1(5) . . . . ?
C8 C7 C12 C11 0.1(5) . . . . ?
C8 C7 Si1 C1 177.9(2) . . . . ?
C8 C7 Si1 C13 52.7(3) . . . . ?
C8 C7 Si1 Si2 -52.3(3) . . . . ?
C8 C9 C10 C11 0.9(5) . . . . ?
C9 C10 C11 C12 -1.3(5) . . . . ?
C10 C11 C12 C7 0.8(5) . . . . ?
C12 C7 C8 C9 -0.4(5) . . . . ?
C12 C7 Si1 C1 -1.7(3) . . . . ?
C12 C7 Si1 C13 -126.9(3) . . . . ?
C12 C7 Si1 Si2 128.1(2) . . . . ?
C13 C14 C15 C16 -0.4(5) . . . . ?
C14 C13 C22 C17 2.8(4) . . . . ?
C14 C13 C22 C21 -177.5(3) . . . . ?
C14 C13 Si1 C1 -69.4(3) . . . . ?
C14 C13 Si1 C7 51.4(3) . . . . ?
C14 C13 Si1 Si2 174.0(3) . . . . ?
C14 C15 C16 C17 1.6(6) . . . . ?
C15 C16 C17 C18 -179.8(3) . . . . ?
C15 C16 C17 C22 -0.5(5) . . . . ?
C16 C17 C18 C19 -179.5(3) . . . . ?
C16 C17 C22 C13 -1.7(5) . . . . ?
C16 C17 C22 C21 178.6(3) . . . . ?
C17 C18 C19 C20 0.2(5) . . . . ?
C18 C17 C22 C13 177.6(3) . . . . ?
C18 C17 C22 C21 -2.1(5) . . . . ?
C18 C19 C20 C21 -0.7(5) . . . . ?
C19 C20 C21 C22 -0.2(5) . . . . ?
C19 C20 C21 Si2 177.4(3) . . . . ?
C20 C21 C22 C13 -178.1(3) . . . . ?
C20 C21 C22 C17 1.6(5) . . . . ?
C20 C21 Si2 C23 56.1(3) . . . . ?
C20 C21 Si2 C24 -65.3(3) . . . . ?
C20 C21 Si2 Si1 175.8(3) . . . . ?
C22 C13 C14 C15 -1.8(5) . . . . ?
C22 C13 Si1 C1 110.9(2) . . . . ?
C22 C13 Si1 C7 -128.2(2) . . . . ?
C22 C13 Si1 Si2 -5.6(2) . . . . ?
C22 C17 C18 C19 1.2(5) . . . . ?
C22 C21 Si2 C23 -126.2(2) . . . . ?
C22 C21 Si2 C24 112.4(3) . . . . ?
C22 C21 Si2 Si1 -6.5(2) . . . . ?
C25 C26 C27 C28 -0.4(5) . . . . ?
C26 C25 C30 C29 0.1(5) . . . . ?
C26 C25 Si3 C31 -178.7(3) . . . . ?
C26 C25 Si3 C37 -53.9(3) . . . . ?
C26 C25 Si3 Si4 51.6(3) . . . . ?
C26 C27 C28 C29 -0.8(5) . . . . ?
C27 C28 C29 C30 1.6(5) . . . . ?
C28 C29 C30 C25 -1.3(5) . . . . ?
C30 C25 C26 C27 0.8(5) . . . . ?
C30 C25 Si3 C31 1.0(3) . . . . ?
C30 C25 Si3 C37 125.8(3) . . . . ?
C30 C25 Si3 Si4 -128.7(2) . . . . ?
C31 C32 C33 C34 0.2(5) . . . . ?
C32 C31 C36 C35 1.0(5) . . . . ?
C32 C31 Si3 C25 -87.0(3) . . . . ?
C32 C31 Si3 C37 151.6(2) . . . . ?
C32 C31 Si3 Si4 46.9(3) . . . . ?
C32 C33 C34 C35 0.6(5) . . . . ?
C33 C34 C35 C36 -0.6(5) . . . . ?
C34 C35 C36 C31 -0.2(5) . . . . ?
C36 C31 C32 C33 -1.0(5) . . . . ?
C36 C31 Si3 C25 88.0(3) . . . . ?
C36 C31 Si3 C37 -33.4(3) . . . . ?
C36 C31 Si3 Si4 -138.0(2) . . . . ?
C37 C38 C39 C40 0.9(5) . . . . ?
C38 C37 C46 C41 -3.4(4) . . . . ?
C38 C37 C46 C45 177.8(3) . . . . ?
C38 C37 Si3 C25 -50.8(3) . . . . ?
C38 C37 Si3 C31 69.4(3) . . . . ?
C38 C37 Si3 Si4 -174.1(3) . . . . ?
C38 C39 C40 C41 -1.8(5) . . . . ?
C39 C40 C41 C42 -179.7(3) . . . . ?
C39 C40 C41 C46 0.1(5) . . . . ?
C40 C41 C42 C43 179.6(3) . . . . ?
C40 C41 C46 C37 2.5(5) . . . . ?
C40 C41 C46 C45 -178.7(3) . . . . ?
C41 C42 C43 C44 -1.0(5) . . . . ?
C42 C41 C46 C37 -177.6(3) . . . . ?
C42 C41 C46 C45 1.2(5) . . . . ?
C42 C43 C44 C45 1.4(5) . . . . ?
C43 C44 C45 C46 -0.6(5) . . . . ?
C43 C44 C45 Si4 -177.9(3) . . . . ?
C44 C45 C46 C37 178.0(3) . . . . ?
C44 C45 C46 C41 -0.7(5) . . . . ?
C44 C45 Si4 C47 65.8(3) . . . . ?
C44 C45 Si4 C48 -55.6(3) . . . . ?
C44 C45 Si4 Si3 -175.6(3) . . . . ?
C46 C37 C38 C39 1.7(5) . . . . ?
C46 C37 Si3 C25 129.3(2) . . . . ?
C46 C37 Si3 C31 -110.5(2) . . . . ?
C46 C37 Si3 Si4 6.0(2) . . . . ?
C46 C41 C42 C43 -0.3(5) . . . . ?
C46 C45 Si4 C47 -111.6(3) . . . . ?
C46 C45 Si4 C48 127.0(3) . . . . ?
C46 C45 Si4 Si3 7.0(2) . . . . ?
Si1 C1 C2 C3 -175.1(2) . . . . ?
Si1 C1 C6 C5 174.5(2) . . . . ?
Si1 C7 C8 C9 179.9(3) . . . . ?
Si1 C7 C12 C11 179.7(3) . . . . ?
Si1 C13 C14 C15 178.6(3) . . . . ?
Si1 C13 C22 C17 -177.5(2) . . . . ?
Si1 C13 C22 C21 2.2(4) . . . . ?
Si2 C21 C22 C13 4.1(4) . . . . ?
Si2 C21 C22 C17 -176.2(2) . . . . ?
Si3 C25 C26 C27 -179.5(3) . . . . ?
Si3 C25 C30 C29 -179.6(3) . . . . ?
Si3 C31 C32 C33 174.4(3) . . . . ?
Si3 C31 C36 C35 -174.1(3) . . . . ?
Si3 C37 C38 C39 -178.1(3) . . . . ?
Si3 C37 C46 C41 176.4(2) . . . . ?
Si3 C37 C46 C45 -2.3(4) . . . . ?
Si4 C45 C46 C37 -4.4(4) . . . . ?
Si4 C45 C46 C41 176.8(2) . . . . ?
